data_7124157
loop_
_publ_author_name
'Clemente Leon, Miguel'
'Garc\'ia-L\'opez, V\'ictor'
'Palacios-Corella, Mario'
'Cardona-Serra, Salvador'
'Coronado, Eugenio'

_publ_section_title
;
 Spin-crossover iron (II) complex showing thermal hysteresis around room
 temperature with symmetry breaking and an unusually high T(LIESST) of 120
 K.
;
_journal_name_full 'Chemical Communications'
_journal_paper_doi 10.1039/C9CC05988A
_journal_year 2019
_chemical_formula_moiety '2(C39 H23 Cl Fe2 N15 O16), 4(Cl O4), 3(C3 H6 O), 2(O)'
_chemical_formula_sum 'C87 H74 Cl6 Fe4 N30 O53'
_chemical_formula_weight 2823.86
_space_group_crystal_system triclinic
_space_group_IT_number 2
_space_group_name_Hall '-P 1'
_space_group_name_H-M_alt 'P -1'
_symmetry_space_group_name_Hall '-P 1'
_symmetry_space_group_name_H-M 'P -1'
_atom_sites_solution_hydrogens geom
_audit_creation_date 2019-08-28
_audit_creation_method
;
Olex2 1.2
(compiled May 18 2018 14:05:52 for OlexSys, GUI svn.r5506)
;
_audit_update_record
;
2019-08-28 deposited with the CCDC.    2019-09-12 downloaded from the CCDC.
;
_cell_angle_alpha 96.056(3)
_cell_angle_beta 112.125(4)
_cell_angle_gamma 104.778(4)
_cell_formula_units_Z 1
_cell_length_a 14.6268(6)
_cell_length_b 15.0615(6)
_cell_length_c 15.2862(6)
_cell_measurement_reflns_used 6069
_cell_measurement_temperature 120.00(10)
_cell_measurement_theta_max 24.5180
_cell_measurement_theta_min 3.6830
_cell_volume 2939.0(2)
_computing_cell_refinement 'CrysAlisPro 1.171.38.46 (Rigaku OD, 2015)'
_computing_data_collection 'CrysAlisPro 1.171.38.46 (Rigaku OD, 2015)'
_computing_data_reduction 'CrysAlisPro 1.171.38.46 (Rigaku OD, 2015)'
_computing_molecular_graphics 'Olex2 (Dolomanov et al., 2009)'
_computing_publication_material 'Olex2 (Dolomanov et al., 2009)'
_computing_structure_refinement 'ShelXL (Sheldrick, 2015)'
_computing_structure_solution 'ShelXT (Sheldrick, 2015)'
_diffrn_ambient_environment N~2~
_diffrn_ambient_temperature 120.00(10)
_diffrn_detector 'CCD plate'
_diffrn_detector_area_resol_mean 16.0267
_diffrn_detector_type Sapphire3
_diffrn_measured_fraction_theta_full 0.997
_diffrn_measured_fraction_theta_max 0.872
_diffrn_measurement_details
;
List of Runs (angles in degrees, time in seconds):

  # Type    Start    End  Width  t~exp~   \w     \q     \k     \f   Frames
#--------------------------------------------------------------------------
  1  \w    -84.00   7.00   1.00   22.50    --  -14.89 -57.00  30.00   91
  2  \w    -84.00   7.00   1.00   22.50    --  -14.89 -57.00-180.00   91
  3  \w    -79.00  -2.00   1.00   22.50    --  -14.89 -62.00 130.29   77
  4  \w    -83.00   3.00   1.00   22.50    --  -14.89 -68.00 -50.01   86
  5  \w    -53.00  37.00   1.00   22.50    --   15.67 -58.00-129.86   90
  6  \w    -53.00  38.00   1.00   22.50    --   15.67 -68.00  84.68   91
  7  \w    -53.00  37.00   1.00   22.50    --   15.67 -57.00 -60.00   90
  8  \w    -32.00  37.00   1.00   22.50    --   15.67 -57.00   0.00   69
  9  \w    -48.00  40.00   1.00   22.50    --   15.67 -67.00 153.65   88
;
_diffrn_measurement_device 'four-circle diffractometer'
_diffrn_measurement_device_type 'SuperNova, Single source at offset, Sapphire3'
_diffrn_measurement_method '\w scans'
_diffrn_orient_matrix_type 'CrysAlisPro convention (1999,Acta A55,543-557)'
_diffrn_orient_matrix_UB_11 0.0396090000
_diffrn_orient_matrix_UB_12 0.0070640000
_diffrn_orient_matrix_UB_13 -0.0170541000
_diffrn_orient_matrix_UB_21 -0.0120221000
_diffrn_orient_matrix_UB_22 -0.0494845000
_diffrn_orient_matrix_UB_23 -0.0138845000
_diffrn_orient_matrix_UB_31 -0.0366001000
_diffrn_orient_matrix_UB_32 -0.0002511000
_diffrn_orient_matrix_UB_33 -0.0464673000
_diffrn_radiation_monochromator mirror
_diffrn_radiation_probe x-ray
_diffrn_radiation_type MoK\a
_diffrn_radiation_wavelength 0.71073
_diffrn_reflns_av_R_equivalents 0.0880
_diffrn_reflns_av_unetI/netI 0.1527
_diffrn_reflns_Laue_measured_fraction_full 0.997
_diffrn_reflns_Laue_measured_fraction_max 0.872
_diffrn_reflns_limit_h_max 19
_diffrn_reflns_limit_h_min -19
_diffrn_reflns_limit_k_max 19
_diffrn_reflns_limit_k_min -19
_diffrn_reflns_limit_l_max 20
_diffrn_reflns_limit_l_min -19
_diffrn_reflns_number 43662
_diffrn_reflns_point_group_measured_fraction_full 0.997
_diffrn_reflns_point_group_measured_fraction_max 0.872
_diffrn_reflns_theta_full 25.242
_diffrn_reflns_theta_max 28.010
_diffrn_reflns_theta_min 3.306
_diffrn_source 'micro-focus sealed X-ray tube'
_diffrn_source_type 'SuperNova (Mo) X-ray Source'
_exptl_absorpt_coefficient_mu 0.728
_exptl_absorpt_correction_T_max 1.00000
_exptl_absorpt_correction_T_min 0.91801
_exptl_absorpt_correction_type multi-scan
_exptl_absorpt_process_details
;
CrysAlisPro 1.171.38.46 (Rigaku Oxford Diffraction, 2015)
Empirical absorption correction using spherical harmonics,
 implemented in SCALE3 ABSPACK scaling algorithm.
;
_exptl_crystal_colour 'clear yellow'
_exptl_crystal_colour_lustre clear
_exptl_crystal_colour_primary yellow
_exptl_crystal_density_diffrn 1.595
_exptl_crystal_description prism
_exptl_crystal_F_000 1436
_exptl_crystal_size_max 0.12
_exptl_crystal_size_mid 0.09
_exptl_crystal_size_min 0.04
_refine_diff_density_max 1.284
_refine_diff_density_min -0.916
_refine_diff_density_rms 0.115
_refine_ls_extinction_method none
_refine_ls_goodness_of_fit_ref 1.028
_refine_ls_hydrogen_treatment constr
_refine_ls_matrix_type full
_refine_ls_number_parameters 893
_refine_ls_number_reflns 12366
_refine_ls_number_restraints 5
_refine_ls_restrained_S_all 1.029
_refine_ls_R_factor_all 0.1863
_refine_ls_R_factor_gt 0.0954
_refine_ls_shift/su_max 0.000
_refine_ls_shift/su_mean 0.000
_refine_ls_structure_factor_coef Fsqd
_refine_ls_weighting_details 'w=1/[\s^2^(Fo^2^)+(0.1412P)^2^+1.6213P] where P=(Fo^2^+2Fc^2^)/3'
_refine_ls_weighting_scheme calc
_refine_ls_wR_factor_gt 0.2362
_refine_ls_wR_factor_ref 0.3061
_reflns_Friedel_coverage 0.000
_reflns_number_gt 6106
_reflns_number_total 12366
_reflns_threshold_expression 'I > 2\s(I)'
_cod_data_source_file c9cc05988a3.cif
_cod_data_source_block vg180bot_a
_cod_database_code 7124157
_shelx_shelxl_version_number 2018/1
_shelx_space_group_comment
;
The symmetry employed for this shelxl refinement is uniquely defined
by the following loop, which should always be used as a source of
symmetry information in preference to the above space-group names.
They are only intended as comments.
;
_shelx_estimated_absorpt_t_max 0.971
_shelx_estimated_absorpt_t_min 0.918
_reflns_odcompleteness_completeness 99.75
_reflns_odcompleteness_iscentric 1
_reflns_odcompleteness_theta 24.97
_olex2_refinement_description
;
1. Fixed Uiso
 At 1.2 times of:
  All C(H) groups
 At 1.5 times of:
  All C(H,H,H) groups, All O(H) groups
2. Restrained distances
 O25-C41
 1.2 with sigma of 0.02
 O26A-C44
 1.2 with sigma of 0.02
 O26B-C44
 1.2 with sigma of 0.02
 C42-C41 \\sim C41-C40
 with sigma of 0.02
3. Restrained planarity
 O25, C40, C41, C42
 with sigma of 0.1
4. Others
 Fixed Sof: O18A(0.5) O18B(0.5) O19A(0.5) O19B(0.5) O20A(0.5) O20B(0.5)
 O22A(0.5) O22B(0.5) O23A(0.5) O23B(0.5) O24A(0.5) O24B(0.5) O25(0.5) O26A(0.5)
 O26B(0.5) C40(0.5) H40A(0.5) H40B(0.5) H40C(0.5) C41(0.5) C42(0.5) H42A(0.5)
 H42B(0.5) H42C(0.5) C45A(0.5) H45A(0.5) H45B(0.5) H45C(0.5) C45B(0.5)
 H45D(0.5) H45E(0.5) H45F(0.5)
5.a Aromatic/amide H refined with riding coordinates:
 C1(H1A), C3(H3), C5(H5), C6(H6), C7(H7), C9(H9), C11(H11), C14(H14), C16(H16),
  C18(H18), C19(H19), C20(H20), C22(H22), C24(H24), C27(H27), C29(H29),
 C31(H31), C32(H32), C33(H33), C35(H35), C37(H37)
5.b Idealised Me refined as rotating group:
 C40(H40A,H40B,H40C), C42(H42A,H42B,H42C), C43(H43A,H43B,H43C), C45A(H45A,H45B,
 H45C), C45B(H45D,H45E,H45F)
5.c Idealised tetrahedral OH refined as rotating group:
 O1(H1), O4(H4)
;
_olex2_submission_special_instructions 'No special instructions were received'
_oxdiff_exptl_absorpt_empirical_details
;
Empirical correction (ABSPACK) includes:
- Absorption correction using spherical harmonics
- Frame scaling
;
_oxdiff_exptl_absorpt_empirical_full_max 1.152
_oxdiff_exptl_absorpt_empirical_full_min 0.866

loop_
_space_group_symop_operation_xyz
'x, y, z'
'-x, -y, -z'

loop_
_atom_site_label
_atom_site_type_symbol
_atom_site_fract_x
_atom_site_fract_y
_atom_site_fract_z
_atom_site_U_iso_or_equiv
_atom_site_adp_type
_atom_site_occupancy
_atom_site_site_symmetry_order
_atom_site_calc_flag
_atom_site_refinement_flags_posn
_atom_site_refinement_flags_occupancy
_atom_site_disorder_assembly
_atom_site_disorder_group
Fe1 Fe 0.57417(7) 0.20335(7) 0.32985(6) 0.0308(3) Uani 1 1 d . . . .
Fe2 Fe 0.65139(8) 0.32454(8) 0.85161(7) 0.0426(3) Uani 1 1 d . . . .
Cl1 Cl 0.30432(17) 0.18298(14) -0.04026(15) 0.0543(5) Uani 1 1 d . . . .
Cl2 Cl 0.29224(19) 0.23740(16) 0.46644(15) 0.0631(6) Uani 1 1 d . . . .
Cl3 Cl 0.77040(16) 0.42683(18) 0.72073(15) 0.0628(6) Uani 1 1 d . . . .
O1 O 0.1207(4) -0.0226(4) 0.0646(5) 0.0667(17) Uani 1 1 d . . . .
H1 H 0.085088 -0.058972 0.084492 0.100 Uiso 1 1 calc GR . . .
O2 O 0.0599(4) 0.0985(4) 0.0784(4) 0.0582(15) Uani 1 1 d . . . .
O3 O 1.0470(5) 0.4127(8) 0.6120(6) 0.130(4) Uani 1 1 d . . . .
O4 O 1.0129(5) 0.5464(8) 0.6326(6) 0.133(4) Uani 1 1 d . . . .
H4 H 1.076040 0.568314 0.664838 0.200 Uiso 1 1 calc GR . . .
O5 O 0.6152(5) 0.0986(4) -0.0870(3) 0.0598(15) Uani 1 1 d . . . .
O6 O 0.5969(4) 0.2421(4) -0.0620(3) 0.0442(12) Uani 1 1 d . . . .
O7 O 0.6344(5) 0.1031(4) 0.7592(4) 0.0667(18) Uani 1 1 d . . . .
O8 O 0.5832(4) 0.2279(4) 0.7298(3) 0.0468(13) Uani 1 1 d . . . .
O9 O 0.3254(5) 0.5764(5) 0.8080(6) 0.093(2) Uani 1 1 d . . . .
O10 O 0.2470(4) 0.4374(5) 0.7026(4) 0.0668(17) Uani 1 1 d . . . .
O11 O 1.0496(4) 0.2211(4) 0.9367(4) 0.0643(16) Uani 1 1 d . . . .
O12 O 1.1516(5) 0.3320(4) 1.0767(4) 0.0661(16) Uani 1 1 d . . . .
O13 O 0.1980(5) 0.1504(5) -0.0583(5) 0.097(2) Uani 1 1 d . . . .
O14 O 0.3438(5) 0.1056(4) -0.0271(4) 0.0658(16) Uani 1 1 d . . . .
O15 O 0.3579(4) 0.2563(4) 0.0469(4) 0.0620(15) Uani 1 1 d . . . .
O16 O 0.3137(8) 0.2165(5) -0.1188(6) 0.118(3) Uani 1 1 d . . . .
O17 O 0.2473(5) 0.2944(5) 0.4104(4) 0.085(2) Uani 1 1 d . . . .
O18A O 0.3658(15) 0.2750(12) 0.5597(10) 0.075(5) Uani 0.5 1 d . P A 1
O18B O 0.4029(10) 0.3016(9) 0.4868(12) 0.084(4) Uani 0.5 1 d . P A 2
O19A O 0.1979(13) 0.1751(12) 0.4784(14) 0.105(5) Uani 0.5 1 d . P A 1
O19B O 0.2978(16) 0.2462(13) 0.5582(12) 0.077(5) Uani 0.5 1 d . P A 2
O20A O 0.319(2) 0.167(2) 0.415(2) 0.076(8) Uani 0.5 1 d . P A 1
O20B O 0.290(3) 0.155(2) 0.4221(16) 0.103(12) Uani 0.5 1 d . P A 2
O21 O 0.7103(5) 0.4283(4) 0.7766(4) 0.0756(19) Uani 1 1 d . . . .
O22A O 0.7255(16) 0.3599(12) 0.6378(13) 0.104(8) Uani 0.5 1 d . P B 1
O22B O 0.6956(10) 0.4130(11) 0.6259(10) 0.062(4) Uani 0.5 1 d . P B 2
O23A O 0.8592(9) 0.4233(9) 0.7868(11) 0.074(4) Uani 0.5 1 d . P B 1
O23B O 0.7975(11) 0.3339(12) 0.7196(10) 0.086(5) Uani 0.5 1 d . P B 2
O24A O 0.7889(12) 0.5246(9) 0.7012(10) 0.073(4) Uani 0.5 1 d . P B 1
O24B O 0.8631(11) 0.4919(12) 0.7357(9) 0.100(6) Uani 0.5 1 d . P B 2
O25 O 0.8627(12) 0.1288(9) 0.5398(12) 0.118(7) Uani 0.5 1 d D P . .
O26A O 0.8375(15) 0.187(2) 0.250(3) 0.097(14) Uani 0.5 1 d D P C 2
O26B O 0.841(3) 0.189(4) 0.260(3) 0.129(18) Uiso 0.5 1 d D P C 1
N1 N 0.5736(4) 0.1579(4) 0.4575(4) 0.0345(13) Uani 1 1 d . . . .
N2 N 0.6093(4) 0.0830(4) 0.4742(3) 0.0325(13) Uani 1 1 d . . . .
N3 N 0.6138(4) 0.0784(4) 0.3271(3) 0.0301(12) Uani 1 1 d . . . .
N4 N 0.6108(4) 0.0922(4) 0.1802(4) 0.0334(13) Uani 1 1 d . . . .
N5 N 0.5873(4) 0.1736(4) 0.1959(4) 0.0331(13) Uani 1 1 d . . . .
N6 N 0.7236(4) 0.3128(5) 0.4164(4) 0.0474(16) Uani 1 1 d . . . .
N7 N 0.7141(4) 0.3991(5) 0.4390(4) 0.0471(16) Uani 1 1 d . . . .
N8 N 0.5406(4) 0.3299(4) 0.3488(4) 0.0376(14) Uani 1 1 d . . . .
N9 N 0.3716(4) 0.2419(4) 0.2584(4) 0.0336(13) Uani 1 1 d . . . .
N10 N 0.4095(4) 0.1668(4) 0.2555(4) 0.0401(14) Uani 1 1 d . . . .
N11 N 0.5386(5) 0.3984(4) 0.8426(4) 0.0457(15) Uani 1 1 d . . . .
N12 N 0.5785(5) 0.4818(4) 0.9115(4) 0.0449(15) Uani 1 1 d . . . .
N13 N 0.7290(4) 0.4441(4) 0.9720(4) 0.0400(14) Uani 1 1 d . . . .
N14 N 0.8713(5) 0.3932(4) 1.0124(4) 0.0460(15) Uani 1 1 d . . . .
N15 N 0.8084(5) 0.3182(5) 0.9355(4) 0.0456(15) Uani 1 1 d . . . .
C1 C 0.5651(5) 0.1894(5) 0.5372(4) 0.0364(16) Uani 1 1 d . . . .
H1A H 0.542298 0.240436 0.546411 0.044 Uiso 1 1 calc R . . .
C2 C 0.5950(6) 0.1359(5) 0.6059(5) 0.0409(17) Uani 1 1 d . . . .
C3 C 0.6226(6) 0.0683(5) 0.5634(5) 0.0405(17) Uani 1 1 d . . . .
H3 H 0.645880 0.021527 0.590637 0.049 Uiso 1 1 calc R . . .
C4 C 0.6267(6) 0.0357(5) 0.4004(5) 0.0381(16) Uani 1 1 d . . . .
C5 C 0.6533(6) -0.0444(5) 0.4031(5) 0.052(2) Uani 1 1 d . . . .
H5 H 0.663292 -0.071369 0.456553 0.062 Uiso 1 1 calc R . . .
C6 C 0.6652(6) -0.0851(5) 0.3232(5) 0.050(2) Uani 1 1 d . . . .
H6 H 0.682598 -0.140349 0.321923 0.060 Uiso 1 1 calc R . . .
C7 C 0.6505(6) -0.0415(5) 0.2463(5) 0.0407(17) Uani 1 1 d . . . .
H7 H 0.656310 -0.067382 0.191374 0.049 Uiso 1 1 calc R . . .
C8 C 0.6275(6) 0.0396(5) 0.2524(5) 0.0379(16) Uani 1 1 d . . . .
C9 C 0.6170(6) 0.0774(5) 0.0936(5) 0.0439(18) Uani 1 1 d . . . .
H9 H 0.630977 0.026668 0.067332 0.053 Uiso 1 1 calc R . . .
C10 C 0.5987(5) 0.1509(4) 0.0524(4) 0.0310(15) Uani 1 1 d . . . .
C11 C 0.5793(5) 0.2082(5) 0.1181(5) 0.0378(16) Uani 1 1 d . . . .
H11 H 0.563023 0.263173 0.108076 0.045 Uiso 1 1 calc R . . .
C12 C 0.6052(6) 0.1566(6) 0.7061(5) 0.0439(18) Uani 1 1 d . . . .
C13 C 0.6026(6) 0.1663(6) -0.0379(5) 0.0432(18) Uani 1 1 d . . . .
C14 C 0.8245(6) 0.3264(8) 0.4694(6) 0.063(3) Uani 1 1 d . . . .
H14 H 0.856014 0.279950 0.469943 0.075 Uiso 1 1 calc R . . .
C15 C 0.8760(6) 0.4174(7) 0.5230(6) 0.060(2) Uani 1 1 d . . . .
C16 C 0.8065(6) 0.4626(6) 0.5043(5) 0.051(2) Uani 1 1 d . . . .
H16 H 0.818400 0.525204 0.530589 0.061 Uiso 1 1 calc R . . .
C17 C 0.6171(5) 0.4129(6) 0.4033(5) 0.0445(19) Uani 1 1 d . . . .
C18 C 0.5967(6) 0.4940(6) 0.4197(5) 0.051(2) Uani 1 1 d . . . .
H18 H 0.649687 0.549121 0.458659 0.061 Uiso 1 1 calc R . . .
C19 C 0.4948(6) 0.4921(6) 0.3767(6) 0.055(2) Uani 1 1 d . . . .
H19 H 0.479117 0.547608 0.384986 0.066 Uiso 1 1 calc R . . .
C20 C 0.4160(6) 0.4105(5) 0.3221(5) 0.0469(19) Uani 1 1 d . . . .
H20 H 0.347031 0.409275 0.294532 0.056 Uiso 1 1 calc R . . .
C21 C 0.4421(5) 0.3321(5) 0.3098(4) 0.0342(16) Uani 1 1 d . . . .
C22 C 0.2689(5) 0.2144(5) 0.2069(5) 0.0431(18) Uani 1 1 d . . . .
H22 H 0.226539 0.252335 0.199061 0.052 Uiso 1 1 calc R . . .
C23 C 0.2373(5) 0.1207(5) 0.1678(5) 0.0426(18) Uani 1 1 d . . . .
C24 C 0.3264(6) 0.0948(5) 0.2010(5) 0.0473(19) Uani 1 1 d . . . .
H24 H 0.327404 0.033617 0.186346 0.057 Uiso 1 1 calc R . . .
C25 C 0.9891(7) 0.4600(10) 0.5944(7) 0.074(3) Uani 1 1 d . . . .
C26 C 0.1312(6) 0.0640(6) 0.1002(6) 0.058(2) Uani 1 1 d . . . .
C27 C 0.4434(5) 0.3939(6) 0.7866(5) 0.0466(19) Uani 1 1 d . . . .
H27 H 0.397310 0.344180 0.734320 0.056 Uiso 1 1 calc R . . .
C28 C 0.4198(6) 0.4740(5) 0.8156(6) 0.0471(19) Uani 1 1 d . . . .
C29 C 0.5088(6) 0.5275(5) 0.8959(6) 0.049(2) Uani 1 1 d . . . .
H29 H 0.518569 0.585267 0.932593 0.058 Uiso 1 1 calc R . . .
C30 C 0.6816(6) 0.5055(5) 0.9847(5) 0.0413(17) Uani 1 1 d . . . .
C31 C 0.7275(6) 0.5825(5) 1.0601(5) 0.0490(19) Uani 1 1 d . . . .
H31 H 0.692012 0.624103 1.066966 0.059 Uiso 1 1 calc R . . .
C32 C 0.8272(6) 0.5965(6) 1.1254(6) 0.053(2) Uani 1 1 d . . . .
H32 H 0.859737 0.647987 1.177926 0.064 Uiso 1 1 calc R . . .
C33 C 0.8814(6) 0.5345(6) 1.1146(6) 0.051(2) Uani 1 1 d . . . .
H33 H 0.949527 0.543229 1.157679 0.061 Uiso 1 1 calc R . . .
C34 C 0.8263(6) 0.4600(5) 1.0356(5) 0.0448(18) Uani 1 1 d . . . .
C35 C 0.9690(6) 0.3924(6) 1.0496(6) 0.053(2) Uani 1 1 d . . . .
H35 H 1.024361 0.436187 1.102366 0.063 Uiso 1 1 calc R . . .
C36 C 0.9740(6) 0.3166(6) 0.9972(6) 0.052(2) Uani 1 1 d . . . .
C37 C 0.8713(6) 0.2719(5) 0.9262(5) 0.0465(19) Uani 1 1 d . . . .
H37 H 0.850595 0.217433 0.879294 0.056 Uiso 1 1 calc R . . .
C38 C 0.3234(7) 0.4977(6) 0.7712(6) 0.056(2) Uani 1 1 d . . . .
C39 C 1.0662(7) 0.2904(6) 1.0077(6) 0.059(2) Uani 1 1 d . . . .
C40 C 0.9004(19) 0.085(2) 0.7040(15) 0.145(13) Uani 0.5 1 d D P . .
H40A H 0.857683 0.020144 0.679471 0.218 Uiso 0.5 1 calc GR P . .
H40B H 0.865398 0.120326 0.728235 0.218 Uiso 0.5 1 calc GR P . .
H40C H 0.965581 0.089760 0.755479 0.218 Uiso 0.5 1 calc GR P . .
C41 C 0.9224(19) 0.1288(13) 0.6145(17) 0.169(16) Uani 0.5 1 d D P . .
C42 C 1.048(2) 0.1623(17) 0.632(2) 0.173(17) Uani 0.5 1 d D P . .
H42A H 1.056114 0.197505 0.584649 0.259 Uiso 0.5 1 calc GR P . .
H42B H 1.069082 0.107560 0.624362 0.259 Uiso 0.5 1 calc GR P . .
H42C H 1.090909 0.201063 0.695655 0.259 Uiso 0.5 1 calc GR P . .
C43 C 1.0008(10) 0.2375(11) 0.2344(10) 0.124(5) Uani 1 1 d . . . .
H43A H 0.972061 0.265692 0.181355 0.187 Uiso 1 1 calc GR . . .
H43B H 1.043034 0.203589 0.220653 0.187 Uiso 1 1 calc GR . . .
H43C H 1.042903 0.285856 0.292516 0.187 Uiso 1 1 calc GR . . .
C44 C 0.9118(10) 0.1691(10) 0.2483(14) 0.160(8) Uani 1 1 d D . . .
C45A C 0.937(2) 0.092(2) 0.314(2) 0.135(10) Uiso 0.5 1 d . P C 1
H45A H 0.931108 0.108727 0.373720 0.202 Uiso 0.5 1 calc GR P C 1
H45B H 1.006238 0.090394 0.328219 0.202 Uiso 0.5 1 calc GR P C 1
H45C H 0.887907 0.030263 0.279107 0.202 Uiso 0.5 1 calc GR P C 1
C45B C 0.9250(19) 0.0711(18) 0.2332(18) 0.101(7) Uiso 0.5 1 d . P C 2
H45D H 0.902507 0.035668 0.274128 0.152 Uiso 0.5 1 calc GR P C 2
H45E H 0.996955 0.078260 0.249321 0.152 Uiso 0.5 1 calc GR P C 2
H45F H 0.883701 0.038437 0.166627 0.152 Uiso 0.5 1 calc GR P C 2
O27 O 0.8249(5) 0.3559(5) 0.2163(5) 0.084(2) Uani 1 1 d . . . .

loop_
_atom_site_aniso_label
_atom_site_aniso_U_11
_atom_site_aniso_U_22
_atom_site_aniso_U_33
_atom_site_aniso_U_23
_atom_site_aniso_U_13
_atom_site_aniso_U_12
Fe1 0.0372(6) 0.0369(6) 0.0224(5) 0.0102(4) 0.0127(4) 0.0166(5)
Fe2 0.0502(7) 0.0467(7) 0.0344(6) 0.0121(5) 0.0173(5) 0.0209(5)
Cl1 0.0663(14) 0.0534(13) 0.0542(12) 0.0082(10) 0.0305(11) 0.0304(11)
Cl2 0.0842(17) 0.0552(14) 0.0459(12) 0.0175(11) 0.0154(12) 0.0316(13)
Cl3 0.0493(12) 0.0847(18) 0.0481(12) 0.0299(12) 0.0168(10) 0.0110(12)
O1 0.046(4) 0.048(4) 0.077(4) 0.006(3) 0.003(3) 0.006(3)
O2 0.032(3) 0.055(4) 0.061(4) -0.002(3) 0.001(3) 0.006(3)
O3 0.041(4) 0.241(11) 0.126(7) 0.123(7) 0.027(4) 0.053(6)
O4 0.045(4) 0.168(9) 0.097(6) 0.044(6) -0.019(4) -0.043(5)
O5 0.099(4) 0.053(4) 0.035(3) 0.011(3) 0.032(3) 0.031(3)
O6 0.052(3) 0.056(3) 0.033(3) 0.021(2) 0.021(2) 0.022(3)
O7 0.119(5) 0.082(4) 0.036(3) 0.029(3) 0.044(3) 0.065(4)
O8 0.062(3) 0.055(3) 0.032(3) 0.010(2) 0.022(2) 0.028(3)
O9 0.063(4) 0.054(4) 0.146(7) 0.022(4) 0.022(4) 0.030(4)
O10 0.044(3) 0.089(5) 0.053(3) 0.018(3) 0.006(3) 0.018(3)
O11 0.059(4) 0.063(4) 0.061(4) -0.002(3) 0.016(3) 0.024(3)
O12 0.059(4) 0.067(4) 0.074(4) 0.015(3) 0.024(3) 0.030(3)
O13 0.047(4) 0.108(6) 0.098(5) -0.029(4) 0.000(3) 0.029(4)
O14 0.074(4) 0.052(4) 0.070(4) 0.002(3) 0.027(3) 0.029(3)
O15 0.059(4) 0.051(4) 0.061(4) -0.004(3) 0.017(3) 0.013(3)
O16 0.245(10) 0.071(5) 0.115(6) 0.040(4) 0.132(7) 0.081(6)
O17 0.097(5) 0.072(4) 0.068(4) 0.033(4) 0.008(4) 0.035(4)
O18A 0.111(14) 0.078(12) 0.025(7) -0.004(7) 0.007(9) 0.052(11)
O18B 0.065(9) 0.060(9) 0.117(12) 0.017(8) 0.021(8) 0.034(7)
O19A 0.098(11) 0.104(12) 0.174(16) 0.085(13) 0.097(12) 0.049(10)
O19B 0.129(16) 0.076(12) 0.061(10) 0.040(9) 0.062(12) 0.046(13)
O20A 0.144(16) 0.081(14) 0.077(13) 0.063(10) 0.085(12) 0.078(14)
O20B 0.20(3) 0.062(12) 0.017(8) 0.000(8) 0.036(13) 0.005(14)
O21 0.129(6) 0.068(4) 0.060(4) 0.031(3) 0.065(4) 0.034(4)
O22A 0.122(17) 0.079(13) 0.071(12) -0.044(10) 0.071(13) -0.056(11)
O22B 0.035(6) 0.072(11) 0.043(7) -0.003(8) -0.004(5) 0.000(7)
O23A 0.043(7) 0.061(8) 0.112(11) 0.039(9) 0.015(7) 0.023(6)
O23B 0.076(9) 0.134(15) 0.054(8) 0.014(9) 0.017(7) 0.061(10)
O24A 0.099(10) 0.072(9) 0.101(10) 0.066(8) 0.070(9) 0.052(8)
O24B 0.076(10) 0.109(13) 0.043(7) 0.000(8) 0.006(7) -0.050(9)
O25 0.081(10) 0.050(8) 0.130(13) -0.016(8) -0.052(9) 0.036(8)
O26A 0.019(7) 0.062(11) 0.18(3) 0.040(11) 0.000(8) 0.021(6)
N1 0.045(3) 0.037(3) 0.026(3) 0.010(2) 0.016(3) 0.018(3)
N2 0.047(3) 0.032(3) 0.020(3) 0.006(2) 0.016(2) 0.014(3)
N3 0.042(3) 0.030(3) 0.021(3) 0.008(2) 0.017(2) 0.010(3)
N4 0.039(3) 0.035(3) 0.025(3) 0.007(2) 0.012(2) 0.013(3)
N5 0.039(3) 0.039(3) 0.025(3) 0.013(2) 0.014(2) 0.014(3)
N6 0.029(3) 0.079(5) 0.037(3) 0.024(3) 0.012(3) 0.022(3)
N7 0.032(3) 0.067(5) 0.037(3) 0.018(3) 0.012(3) 0.007(3)
N8 0.041(3) 0.042(4) 0.026(3) 0.012(3) 0.012(3) 0.009(3)
N9 0.035(3) 0.036(3) 0.022(3) 0.005(2) 0.006(2) 0.008(3)
N10 0.033(3) 0.039(4) 0.033(3) -0.002(3) 0.007(3) 0.002(3)
N11 0.064(4) 0.036(4) 0.043(4) 0.007(3) 0.025(3) 0.021(3)
N12 0.048(4) 0.043(4) 0.044(4) 0.014(3) 0.015(3) 0.021(3)
N13 0.042(3) 0.045(4) 0.037(3) 0.013(3) 0.015(3) 0.020(3)
N14 0.052(4) 0.049(4) 0.041(4) 0.008(3) 0.020(3) 0.022(3)
N15 0.044(4) 0.059(4) 0.037(3) 0.010(3) 0.017(3) 0.023(3)
C1 0.043(4) 0.038(4) 0.026(3) -0.001(3) 0.013(3) 0.013(3)
C2 0.053(4) 0.047(5) 0.026(4) 0.008(3) 0.021(3) 0.015(4)
C3 0.065(5) 0.041(4) 0.029(4) 0.021(3) 0.026(3) 0.024(4)
C4 0.061(5) 0.033(4) 0.029(4) 0.012(3) 0.024(3) 0.018(4)
C5 0.084(6) 0.049(5) 0.039(4) 0.023(4) 0.031(4) 0.034(5)
C6 0.094(6) 0.037(4) 0.046(4) 0.021(4) 0.046(4) 0.034(4)
C7 0.058(5) 0.040(4) 0.030(4) 0.004(3) 0.021(3) 0.023(4)
C8 0.057(5) 0.033(4) 0.033(4) 0.013(3) 0.020(3) 0.024(4)
C9 0.058(5) 0.040(4) 0.024(4) -0.002(3) 0.014(3) 0.009(4)
C10 0.038(4) 0.032(4) 0.020(3) 0.008(3) 0.012(3) 0.007(3)
C11 0.035(4) 0.046(4) 0.031(4) 0.011(3) 0.012(3) 0.012(3)
C12 0.055(5) 0.052(5) 0.033(4) 0.010(4) 0.024(4) 0.024(4)
C13 0.045(4) 0.059(5) 0.027(4) 0.019(4) 0.013(3) 0.018(4)
C14 0.051(5) 0.119(9) 0.039(4) 0.049(5) 0.020(4) 0.045(6)
C15 0.040(5) 0.082(7) 0.043(5) 0.019(5) 0.011(4) 0.003(5)
C16 0.033(4) 0.074(6) 0.040(4) 0.023(4) 0.010(3) 0.012(4)
C17 0.033(4) 0.060(5) 0.032(4) 0.016(4) 0.010(3) 0.005(4)
C18 0.049(5) 0.039(5) 0.048(5) 0.004(4) 0.008(4) 0.007(4)
C19 0.056(5) 0.046(5) 0.065(5) 0.009(4) 0.028(4) 0.014(4)
C20 0.043(4) 0.033(4) 0.059(5) 0.005(4) 0.021(4) 0.006(4)
C21 0.028(4) 0.041(4) 0.027(3) 0.009(3) 0.006(3) 0.007(3)
C22 0.027(4) 0.056(5) 0.031(4) 0.006(4) 0.001(3) 0.006(4)
C23 0.026(4) 0.048(5) 0.035(4) 0.006(4) 0.001(3) 0.001(3)
C24 0.050(5) 0.039(4) 0.040(4) 0.002(4) 0.011(4) 0.009(4)
C25 0.040(5) 0.112(9) 0.057(6) 0.048(6) 0.008(5) 0.013(6)
C26 0.046(5) 0.048(5) 0.050(5) -0.003(4) 0.004(4) 0.000(4)
C27 0.033(4) 0.058(5) 0.036(4) 0.012(4) -0.002(3) 0.018(4)
C28 0.040(4) 0.044(5) 0.055(5) 0.017(4) 0.013(4) 0.019(4)
C29 0.059(5) 0.033(4) 0.056(5) 0.012(4) 0.020(4) 0.023(4)
C30 0.043(4) 0.037(4) 0.041(4) 0.010(3) 0.014(3) 0.013(4)
C31 0.048(5) 0.044(5) 0.052(5) 0.008(4) 0.020(4) 0.014(4)
C32 0.053(5) 0.043(5) 0.048(5) 0.002(4) 0.012(4) 0.008(4)
C33 0.048(5) 0.052(5) 0.053(5) 0.013(4) 0.017(4) 0.022(4)
C34 0.055(5) 0.044(5) 0.033(4) 0.014(4) 0.014(4) 0.019(4)
C35 0.040(5) 0.051(5) 0.061(5) 0.021(4) 0.013(4) 0.015(4)
C36 0.045(5) 0.061(6) 0.054(5) 0.017(4) 0.020(4) 0.022(4)
C37 0.050(5) 0.048(5) 0.055(5) 0.018(4) 0.025(4) 0.029(4)
C38 0.052(5) 0.053(5) 0.067(6) 0.017(5) 0.022(5) 0.028(5)
C39 0.048(5) 0.066(6) 0.052(5) 0.007(5) 0.007(4) 0.022(5)
C40 0.10(2) 0.24(4) 0.055(14) -0.035(18) -0.016(13) 0.09(2)
C41 0.11(3) 0.10(2) 0.29(5) 0.07(3) 0.05(3) 0.06(2)
C42 0.11(2) 0.081(18) 0.25(4) 0.00(2) -0.03(2) 0.064(17)
C43 0.093(10) 0.150(13) 0.125(11) 0.036(10) 0.026(8) 0.058(10)
C44 0.068(9) 0.090(11) 0.25(2) 0.026(12) -0.010(11) 0.027(9)
O27 0.057(4) 0.080(5) 0.090(5) 0.033(4) 0.007(3) 0.012(3)

loop_
_atom_type_symbol
_atom_type_description
_atom_type_scat_dispersion_real
_atom_type_scat_dispersion_imag
_atom_type_scat_source
C C 0.0033 0.0016 'International Tables Vol C Tables 4.2.6.8 and 6.1.1.4'
H H 0.0000 0.0000 'International Tables Vol C Tables 4.2.6.8 and 6.1.1.4'
Cl Cl 0.1484 0.1585 'International Tables Vol C Tables 4.2.6.8 and 6.1.1.4'
Fe Fe 0.3463 0.8444 'International Tables Vol C Tables 4.2.6.8 and 6.1.1.4'
N N 0.0061 0.0033 'International Tables Vol C Tables 4.2.6.8 and 6.1.1.4'
O O 0.0106 0.0060 'International Tables Vol C Tables 4.2.6.8 and 6.1.1.4'

loop_
_geom_angle_atom_site_label_1
_geom_angle_atom_site_label_2
_geom_angle_atom_site_label_3
_geom_angle
_geom_angle_site_symmetry_1
_geom_angle_site_symmetry_3
N1 Fe1 N5 147.6(2) . .
N1 Fe1 N6 90.3(2) . .
N3 Fe1 N1 73.82(19) . .
N3 Fe1 N5 73.99(19) . .
N3 Fe1 N6 103.5(2) . .
N3 Fe1 N10 108.3(2) . .
N5 Fe1 N6 100.5(2) . .
N8 Fe1 N1 100.6(2) . .
N8 Fe1 N3 173.86(19) . .
N8 Fe1 N5 111.7(2) . .
N8 Fe1 N6 73.7(2) . .
N8 Fe1 N10 74.4(2) . .
N10 Fe1 N1 95.6(2) . .
N10 Fe1 N5 91.1(2) . .
N10 Fe1 N6 148.1(2) . .
O6 Fe2 O21 171.7(2) 1_556 .
O6 Fe2 N11 89.2(2) 1_556 .
O6 Fe2 N13 90.1(2) 1_556 .
O6 Fe2 N15 88.6(2) 1_556 .
O8 Fe2 O6 97.8(2) . 1_556
O8 Fe2 O21 89.7(2) . .
O8 Fe2 N11 104.3(2) . .
O8 Fe2 N13 171.8(2) . .
O8 Fe2 N15 109.4(2) . .
N11 Fe2 O21 85.5(2) . .
N11 Fe2 N15 146.2(2) . .
N13 Fe2 O21 82.3(2) . .
N13 Fe2 N11 73.6(2) . .
N13 Fe2 N15 72.8(2) . .
N15 Fe2 O21 92.1(2) . .
O13 Cl1 O14 107.8(4) . .
O13 Cl1 O15 108.1(4) . .
O14 Cl1 O15 110.0(3) . .
O16 Cl1 O13 109.3(5) . .
O16 Cl1 O14 110.5(4) . .
O16 Cl1 O15 111.1(4) . .
O17 Cl2 O18B 90.9(6) . .
O17 Cl2 O19A 101.1(7) . .
O17 Cl2 O20A 114.7(10) . .
O18A Cl2 O17 120.4(8) . .
O18A Cl2 O19A 103.7(11) . .
O18A Cl2 O20A 112.0(14) . .
O19B Cl2 O17 117.7(8) . .
O19B Cl2 O18B 100.6(10) . .
O20A Cl2 O19A 101.5(14) . .
O20B Cl2 O17 118.8(12) . .
O20B Cl2 O18B 101.8(15) . .
O20B Cl2 O19B 118.1(14) . .
O21 Cl3 O23B 108.7(6) . .
O21 Cl3 O24A 102.0(5) . .
O22A Cl3 O21 116.4(8) . .
O22A Cl3 O24A 111.5(11) . .
O22B Cl3 O21 102.2(7) . .
O22B Cl3 O23B 103.1(8) . .
O23A Cl3 O21 101.5(7) . .
O23A Cl3 O22A 115.9(13) . .
O23A Cl3 O24A 108.2(8) . .
O24B Cl3 O21 127.7(7) . .
O24B Cl3 O22B 110.8(9) . .
O24B Cl3 O23B 102.0(11) . .
C13 O6 Fe2 135.7(5) . 1_554
C12 O8 Fe2 130.1(5) . .
Cl3 O21 Fe2 132.3(4) . .
N2 N1 Fe1 114.6(4) . .
C1 N1 Fe1 138.6(5) . .
C1 N1 N2 105.5(5) . .
N1 N2 C4 117.9(5) . .
C3 N2 N1 111.0(5) . .
C3 N2 C4 131.1(6) . .
C4 N3 Fe1 121.0(4) . .
C4 N3 C8 117.4(6) . .
C8 N3 Fe1 121.6(4) . .
N5 N4 C8 119.0(5) . .
C9 N4 N5 111.0(5) . .
C9 N4 C8 130.0(6) . .
N4 N5 Fe1 114.3(4) . .
C11 N5 Fe1 140.6(5) . .
C11 N5 N4 105.1(5) . .
N7 N6 Fe1 113.2(4) . .
C14 N6 Fe1 142.9(7) . .
C14 N6 N7 102.9(7) . .
N6 N7 C17 121.0(6) . .
C16 N7 N6 111.8(6) . .
C16 N7 C17 127.0(7) . .
C17 N8 Fe1 121.7(5) . .
C21 N8 Fe1 121.2(5) . .
C21 N8 C17 117.1(6) . .
N10 N9 C21 118.9(5) . .
C22 N9 N10 111.0(6) . .
C22 N9 C21 130.1(6) . .
N9 N10 Fe1 114.5(4) . .
C24 N10 Fe1 141.3(5) . .
C24 N10 N9 104.1(6) . .
N12 N11 Fe2 114.1(4) . .
C27 N11 Fe2 140.2(5) . .
C27 N11 N12 105.4(6) . .
N11 N12 C30 118.5(6) . .
C29 N12 N11 110.8(6) . .
C29 N12 C30 130.7(6) . .
C30 N13 Fe2 121.0(5) . .
C34 N13 Fe2 121.3(5) . .
C34 N13 C30 117.7(6) . .
N15 N14 C34 117.7(6) . .
C35 N14 N15 111.4(6) . .
C35 N14 C34 130.8(7) . .
N14 N15 Fe2 114.9(4) . .
C37 N15 Fe2 138.9(5) . .
C37 N15 N14 104.8(6) . .
N1 C1 C2 111.1(6) . .
C1 C2 C12 125.7(7) . .
C3 C2 C1 105.5(6) . .
C3 C2 C12 128.4(7) . .
N2 C3 C2 106.9(6) . .
N3 C4 N2 112.0(6) . .
N3 C4 C5 123.6(6) . .
C5 C4 N2 124.4(6) . .
C4 C5 C6 118.1(7) . .
C7 C6 C5 118.4(7) . .
C8 C7 C6 118.6(6) . .
N3 C8 N4 111.0(5) . .
N3 C8 C7 123.8(6) . .
C7 C8 N4 125.1(6) . .
N4 C9 C10 107.3(6) . .
C9 C10 C11 105.4(6) . .
C9 C10 C13 126.2(6) . .
C11 C10 C13 128.4(6) . .
N5 C11 C10 111.2(6) . .
O7 C12 O8 125.9(6) . .
O7 C12 C2 118.1(7) . .
O8 C12 C2 116.0(6) . .
O5 C13 C10 115.2(6) . .
O6 C13 O5 124.9(6) . .
O6 C13 C10 119.8(7) . .
N6 C14 C15 111.8(8) . .
C14 C15 C25 128.2(10) . .
C16 C15 C14 107.1(7) . .
C16 C15 C25 124.6(10) . .
C15 C16 N7 106.4(8) . .
N8 C17 N7 110.2(7) . .
C18 C17 N7 127.1(7) . .
C18 C17 N8 122.6(7) . .
C17 C18 C19 117.6(7) . .
C20 C19 C18 121.5(8) . .
C21 C20 C19 117.5(7) . .
N8 C21 N9 111.0(6) . .
C20 C21 N8 123.6(6) . .
C20 C21 N9 125.4(6) . .
N9 C22 C23 107.5(6) . .
C22 C23 C24 105.4(6) . .
C22 C23 C26 125.2(7) . .
C24 C23 C26 129.3(8) . .
N10 C24 C23 112.0(7) . .
O3 C25 O4 126.1(10) . .
O3 C25 C15 121.0(12) . .
O4 C25 C15 112.9(10) . .
O1 C26 C23 114.6(8) . .
O2 C26 O1 124.5(7) . .
O2 C26 C23 120.9(8) . .
N11 C27 C28 111.5(7) . .
C27 C28 C38 128.8(7) . .
C29 C28 C27 104.4(6) . .
C29 C28 C38 126.8(7) . .
N12 C29 C28 107.9(7) . .
N13 C30 N12 112.5(6) . .
N13 C30 C31 123.3(7) . .
C31 C30 N12 124.2(7) . .
C30 C31 C32 117.9(7) . .
C31 C32 C33 121.2(7) . .
C34 C33 C32 115.0(7) . .
N13 C34 N14 113.1(6) . .
N13 C34 C33 125.0(7) . .
C33 C34 N14 121.9(7) . .
N14 C35 C36 108.2(7) . .
C35 C36 C37 104.9(7) . .
C35 C36 C39 127.7(8) . .
C37 C36 C39 127.3(8) . .
N15 C37 C36 110.7(7) . .
O9 C38 O10 126.2(8) . .
O9 C38 C28 115.7(8) . .
O10 C38 C28 118.1(8) . .
O11 C39 C36 113.9(7) . .
O12 C39 O11 124.8(8) . .
O12 C39 C36 121.2(8) . .
O25 C41 C40 128(2) . .
O25 C41 C42 116(2) . .
C40 C41 C42 114.8(19) . .
O26A C44 C43 124.7(18) . .
O26A C44 C45B 127.6(19) . .
O26B C44 C43 125(3) . .
O26B C44 C45A 105(3) . .
C43 C44 C45A 119.6(14) . .
C45B C44 C43 106.2(14) . .

loop_
_geom_bond_atom_site_label_1
_geom_bond_atom_site_label_2
_geom_bond_distance
_geom_bond_site_symmetry_2
Fe1 N1 2.137(5) .
Fe1 N3 2.106(5) .
Fe1 N5 2.140(5) .
Fe1 N6 2.184(6) .
Fe1 N8 2.104(6) .
Fe1 N10 2.128(5) .
Fe2 O6 2.134(5) 1_556
Fe2 O8 1.967(5) .
Fe2 O21 2.221(6) .
Fe2 N11 2.185(6) .
Fe2 N13 2.146(6) .
Fe2 N15 2.202(6) .
Cl1 O13 1.412(7) .
Cl1 O14 1.427(6) .
Cl1 O15 1.439(5) .
Cl1 O16 1.390(7) .
Cl2 O17 1.386(6) .
Cl2 O18A 1.368(14) .
Cl2 O18B 1.553(14) .
Cl2 O19A 1.543(14) .
Cl2 O19B 1.365(15) .
Cl2 O20A 1.46(2) .
Cl2 O20B 1.33(3) .
Cl3 O21 1.441(6) .
Cl3 O22A 1.350(14) .
Cl3 O22B 1.402(13) .
Cl3 O23A 1.329(11) .
Cl3 O23B 1.548(15) .
Cl3 O24A 1.510(11) .
Cl3 O24B 1.376(12) .
O1 C26 1.306(10) .
O2 C26 1.232(9) .
O3 C25 1.214(13) .
O4 C25 1.269(14) .
O5 C13 1.295(9) .
O6 C13 1.250(8) .
O7 C12 1.243(8) .
O8 C12 1.252(8) .
O9 C38 1.244(9) .
O10 C38 1.253(10) .
O11 C39 1.325(9) .
O12 C39 1.239(9) .
O25 C41 1.147(18) .
O26A C44 1.196(17) .
O26B C44 1.221(18) .
N1 N2 1.369(7) .
N1 C1 1.321(8) .
N2 C3 1.354(8) .
N2 C4 1.408(8) .
N3 C4 1.327(8) .
N3 C8 1.333(8) .
N4 N5 1.375(7) .
N4 C8 1.409(8) .
N4 C9 1.360(8) .
N5 C11 1.326(8) .
N6 N7 1.365(9) .
N6 C14 1.337(9) .
N7 C16 1.364(9) .
N7 C17 1.395(9) .
N8 C17 1.368(9) .
N8 C21 1.347(8) .
N9 N10 1.384(8) .
N9 C21 1.406(8) .
N9 C22 1.331(8) .
N10 C24 1.312(9) .
N11 N12 1.382(8) .
N11 C27 1.311(8) .
N12 C29 1.334(9) .
N12 C30 1.423(9) .
N13 C30 1.328(9) .
N13 C34 1.328(9) .
N14 N15 1.371(8) .
N14 C34 1.419(9) .
N14 C35 1.327(9) .
N15 C37 1.325(8) .
C1 C2 1.399(9) .
C2 C3 1.374(9) .
C2 C12 1.473(9) .
C4 C5 1.359(9) .
C5 C6 1.398(10) .
C6 C7 1.381(9) .
C7 C8 1.349(9) .
C9 C10 1.365(9) .
C10 C11 1.411(9) .
C10 C13 1.442(9) .
C14 C15 1.374(12) .
C15 C16 1.325(11) .
C15 C25 1.513(12) .
C17 C18 1.348(10) .
C18 C19 1.375(10) .
C19 C20 1.368(10) .
C20 C21 1.347(9) .
C22 C23 1.357(10) .
C23 C24 1.383(10) .
C23 C26 1.461(10) .
C27 C28 1.410(10) .
C28 C29 1.380(10) .
C28 C38 1.471(10) .
C30 C31 1.364(10) .
C31 C32 1.368(10) .
C32 C33 1.404(10) .
C33 C34 1.373(10) .
C35 C36 1.358(11) .
C36 C37 1.411(10) .
C36 C39 1.458(11) .
C40 C41 1.68(2) .
C41 C42 1.69(2) .
C43 C44 1.54(2) .
C44 C45A 1.64(3) .
C44 C45B 1.54(3) .
